data_4326948
loop_
_publ_author_name
'Koshiro Nishi'
'Naohide Matsumoto'
'Seiichiro Iijima'
'Malcolm A. Halcrow'
'Yukinari Sunatsuki'
'Masaaki Kojima'

_publ_contact_author_email naohide@aster.sci.kumamoto-u.ac.jp
_publ_contact_author_fax +81-96-342-3390
_publ_contact_author_name 'Naohide Matsumoto'
_publ_contact_author_phone +81-96-342-3390
_publ_section_title
;
 A Hydrogen Bond Motif Giving a Variety of Supramolecular Assembly
 Structures and Spin-Crossover Behaviors
;
_journal_name_full 'Inorganic Chemistry'
_journal_page_first 11303
_journal_page_last 11305
_journal_paper_doi 10.1021/ic201993z
_journal_volume 50
_journal_year 2011
_chemical_formula_moiety 'C21 H33 Cl F6 Fe N9 P '
_chemical_formula_sum 'C21 H33 Cl F6 Fe N9 P'
_chemical_formula_weight 647.82
_space_group_IT_number 14
_symmetry_cell_setting monoclinic
_symmetry_Int_Tables_number 14
_symmetry_space_group_name_Hall '-P 2ybc'
_symmetry_space_group_name_H-M 'P 1 21/c 1'
_cell_angle_alpha 90.0000
_cell_angle_beta 108.029(19)
_cell_angle_gamma 90.0000
_cell_formula_units_Z 4
_cell_length_a 10.846(6)
_cell_length_b 16.512(8)
_cell_length_c 17.956(9)
_cell_measurement_reflns_used 13806
_cell_measurement_temperature 296.1
_cell_measurement_theta_max 27.5
_cell_measurement_theta_min 3.2
_cell_volume 3058(3)
_computing_cell_refinement PROCESS-AUTO
_computing_data_collection PROCESS-AUTO
_computing_data_reduction CrystalStructure
_computing_publication_material 'CrystalStructure 3.8'
_computing_structure_refinement CRYSTALS
_computing_structure_solution SIR92
_diffrn_ambient_temperature 296.1
_diffrn_detector_area_resol_mean 10.00
_diffrn_measured_fraction_theta_full 0.995
_diffrn_measured_fraction_theta_max 0.995
_diffrn_measurement_device_type 'Rigaku RAXIS-RAPID'
_diffrn_measurement_method \w
_diffrn_radiation_type 'Mo K\a'
_diffrn_radiation_wavelength 0.71075
_diffrn_reflns_av_R_equivalents 0.067
_diffrn_reflns_limit_h_max 14
_diffrn_reflns_limit_h_min -14
_diffrn_reflns_limit_k_max 21
_diffrn_reflns_limit_k_min -21
_diffrn_reflns_limit_l_max 23
_diffrn_reflns_limit_l_min -22
_diffrn_reflns_number 28882
_diffrn_reflns_theta_full 27.49
_diffrn_reflns_theta_max 27.49
_exptl_absorpt_coefficient_mu 0.696
_exptl_absorpt_correction_T_max 0.795
_exptl_absorpt_correction_T_min 0.328
_exptl_absorpt_correction_type multi-scan
_exptl_absorpt_process_details
;
    Higashi, T. (1995). Program for Absorption Correction.
    Rigaku Corporation, Tokyo, Japan.
;
_exptl_crystal_colour red
_exptl_crystal_density_diffrn 1.407
_exptl_crystal_description block
_exptl_crystal_F_000 1336.00
_exptl_crystal_size_max 0.54
_exptl_crystal_size_mid 0.47
_exptl_crystal_size_min 0.33
_refine_diff_density_max 0.73
_refine_diff_density_min -0.78
_refine_ls_extinction_method none
_refine_ls_goodness_of_fit_ref 1.001
_refine_ls_hydrogen_treatment refall
_refine_ls_number_parameters 385
_refine_ls_number_reflns 6982
_refine_ls_R_factor_gt 0.0669
_refine_ls_shift/su_max 0.0000
_refine_ls_structure_factor_coef Fsqd
_refine_ls_weighting_details 'w = 1/[0.0011Fo^2^ + 1.0000\s(Fo^2^)]/(4Fo^2^)'
_refine_ls_weighting_scheme calc
_refine_ls_wR_factor_ref 0.1873
_reflns_number_gt 2520
_reflns_number_total 6982
_reflns_threshold_expression F^2^>2.0\s(F^2^)
_cod_data_source_file ic201993z_si_002_3.cif
_cod_data_source_block '_HLCH2CH3PF6'
_cod_original_formula_sum 'C21 H33 Cl F6 Fe N9 P '
_cod_database_code 4326948

loop_
_symmetry_equiv_pos_site_id
_symmetry_equiv_pos_as_xyz
1 +X,+Y,+Z
2 -X,1/2+Y,1/2-Z
3 -X,-Y,-Z
4 +X,1/2-Y,1/2+Z

loop_
_atom_site_label
_atom_site_type_symbol
_atom_site_fract_x
_atom_site_fract_y
_atom_site_fract_z
_atom_site_U_iso_or_equiv
_atom_site_adp_type
_atom_site_occupancy
_atom_site_symmetry_multiplicity
_atom_site_calc_flag
_atom_site_refinement_flags
Fe(1) Fe 0.71347(6) 0.22616(4) 0.03989(4) 0.0692(2) Uani 1.00 1 d .
Cl(1) Cl 0.21566(12) 0.41469(9) 0.17964(8) 0.0932(4) Uani 1.00 1 d .
P(1) P 0.77343(16) 0.55668(10) 0.24138(10) 0.0952(6) Uani 1.00 1 d .
F(1) F 0.8365(7) 0.5381(3) 0.3236(2) 0.272(2) Uani 1.00 1 d .
F(2) F 0.8899(5) 0.5566(3) 0.2160(4) 0.252(3) Uani 1.00 1 d .
F(3) F 0.7524(4) 0.4640(2) 0.2245(2) 0.1557(17) Uani 1.00 1 d .
F(4) F 0.7021(7) 0.5732(3) 0.1555(3) 0.248(3) Uani 1.00 1 d .
F(5) F 0.6451(4) 0.5580(2) 0.2583(4) 0.233(3) Uani 1.00 1 d .
F(6) F 0.7892(4) 0.6488(2) 0.2596(2) 0.1723(19) Uani 1.00 1 d .
N(1) N 0.3995(4) 0.3015(3) 0.1246(2) 0.0955(17) Uani 1.00 1 d .
N(2) N 0.5593(3) 0.2620(2) 0.0838(2) 0.0725(12) Uani 1.00 1 d .
N(3) N 0.6755(5) 0.1158(2) 0.1001(2) 0.0966(17) Uani 1.00 1 d .
N(4) N 0.7986(4) 0.4575(2) -0.0478(2) 0.0846(15) Uani 1.00 1 d .
N(5) N 0.7575(3) 0.3414(2) -0.0029(2) 0.0664(11) Uani 1.00 1 d .
N(6) N 0.8551(3) 0.2773(2) 0.1411(2) 0.0825(14) Uani 1.00 1 d .
N(7) N 0.4490(4) 0.1402(2) -0.1797(2) 0.0902(16) Uani 1.00 1 d .
N(8) N 0.5837(3) 0.1844(2) -0.0700(2) 0.0703(12) Uani 1.00 1 d .
N(9) N 0.8436(4) 0.1608(2) -0.0114(2) 0.0823(14) Uani 1.00 1 d .
C(1) C 0.4898(5) 0.4053(2) 0.0546(3) 0.098(2) Uani 1.00 1 d .
C(2) C 0.4848(4) 0.3238(3) 0.0871(2) 0.0815(18) Uani 1.00 1 d .
C(3) C 0.4202(5) 0.2225(4) 0.1465(3) 0.100(2) Uani 1.00 1 d .
C(4) C 0.5197(4) 0.1977(3) 0.1213(2) 0.0782(17) Uani 1.00 1 d .
C(5) C 0.5844(6) 0.1221(3) 0.1279(3) 0.097(2) Uani 1.00 1 d .
C(6) C 0.7614(9) 0.0361(4) 0.1208(5) 0.174(4) Uani 1.00 1 d .
C(7) C 0.6960(8) -0.0102(5) 0.0515(5) 0.208(5) Uani 1.00 1 d .
C(8) C 0.6505(5) 0.3671(3) -0.1450(2) 0.107(2) Uani 1.00 1 d .
C(9) C 0.7342(4) 0.3873(3) -0.0649(2) 0.0725(16) Uani 1.00 1 d .
C(10) C 0.8646(5) 0.4575(3) 0.0280(3) 0.091(2) Uani 1.00 1 d .
C(11) C 0.8396(4) 0.3853(3) 0.0564(2) 0.0703(16) Uani 1.00 1 d .
C(12) C 0.8877(4) 0.3501(3) 0.1333(2) 0.0820(18) Uani 1.00 1 d .
C(13) C 0.9070(7) 0.2387(4) 0.2199(3) 0.134(2) Uani 1.00 1 d .
C(14) C 0.9357(18) 0.2739(6) 0.2801(5) 0.413(8) Uani 1.00 1 d .
C(15) C 0.3514(4) 0.2236(3) -0.0979(3) 0.099(2) Uani 1.00 1 d .
C(16) C 0.4614(5) 0.1838(2) -0.1143(3) 0.0746(17) Uani 1.00 1 d .
C(17) C 0.5648(6) 0.1135(3) -0.1781(3) 0.097(2) Uani 1.00 1 d .
C(18) C 0.6495(5) 0.1401(3) -0.1107(3) 0.0789(17) Uani 1.00 1 d .
C(19) C 0.7853(5) 0.1303(3) -0.0774(3) 0.0869(19) Uani 1.00 1 d .
C(20) C 0.9850(5) 0.1495(4) 0.0214(3) 0.126(2) Uani 1.00 1 d .
C(21) C 1.0566(6) 0.2178(5) 0.0141(4) 0.177(3) Uani 1.00 1 d .
H(1) H 0.3354 0.3356 0.1341 0.118 Uiso 1.00 1 c R
H(2) H 0.7972 0.5000 -0.0837 0.102 Uiso 1.00 1 c R
H(3) H 0.3701 0.1302 -0.2202 0.104 Uiso 1.00 1 c R
H(4) H 0.4335 0.4074 0.0023 0.122 Uiso 1.00 1 c R
H(5) H 0.5760 0.4167 0.0552 0.122 Uiso 1.00 1 c R
H(6) H 0.4632 0.4443 0.0854 0.122 Uiso 1.00 1 c R
H(7) H 0.3744 0.1912 0.1737 0.121 Uiso 1.00 1 c R
H(8) H 0.5587 0.0774 0.1530 0.119 Uiso 1.00 1 c R
H(9) H 0.8497 0.0460 0.1252 0.224 Uiso 1.00 1 c R
H(10) H 0.7563 0.0109 0.1673 0.224 Uiso 1.00 1 c R
H(11) H 0.6268 -0.0399 0.0603 0.252 Uiso 1.00 1 c R
H(12) H 0.7556 -0.0466 0.0402 0.252 Uiso 1.00 1 c R
H(13) H 0.6625 0.0255 0.0085 0.252 Uiso 1.00 1 c R
H(14) H 0.5649 0.3859 -0.1519 0.124 Uiso 1.00 1 c R
H(15) H 0.6492 0.3101 -0.1522 0.124 Uiso 1.00 1 c R
H(16) H 0.6837 0.3924 -0.1824 0.124 Uiso 1.00 1 c R
H(17) H 0.9185 0.4996 0.0566 0.106 Uiso 1.00 1 c R
H(18) H 0.9416 0.3800 0.1764 0.098 Uiso 1.00 1 c R
H(19) H 0.8430 0.2006 0.2228 0.154 Uiso 1.00 1 c R
H(20) H 0.9832 0.2109 0.2192 0.154 Uiso 1.00 1 c R
H(21) H 1.0274 0.2782 0.3002 0.489 Uiso 1.00 1 c R
H(22) H 0.9042 0.2453 0.3164 0.489 Uiso 1.00 1 c R
H(23) H 0.8987 0.3266 0.2721 0.489 Uiso 1.00 1 c R
H(24) H 0.3434 0.2775 -0.1173 0.115 Uiso 1.00 1 c R
H(25) H 0.3656 0.2245 -0.0430 0.115 Uiso 1.00 1 c R
H(26) H 0.2740 0.1946 -0.1229 0.115 Uiso 1.00 1 c R
H(27) H 0.5844 0.0818 -0.2171 0.115 Uiso 1.00 1 c R
H(28) H 0.8327 0.1007 -0.1049 0.107 Uiso 1.00 1 c R
H(29) H 1.0050 0.1367 0.0754 0.145 Uiso 1.00 1 c R
H(30) H 1.0096 0.1056 -0.0052 0.145 Uiso 1.00 1 c R
H(31) H 1.0771 0.2147 -0.0336 0.210 Uiso 1.00 1 c R
H(32) H 1.1345 0.2198 0.0568 0.210 Uiso 1.00 1 c R
H(33) H 1.0070 0.2652 0.0140 0.210 Uiso 1.00 1 c R

loop_
_atom_site_aniso_label
_atom_site_aniso_U_11
_atom_site_aniso_U_22
_atom_site_aniso_U_33
_atom_site_aniso_U_12
_atom_site_aniso_U_13
_atom_site_aniso_U_23
Fe(1) 0.0650(4) 0.0775(4) 0.0649(4) 0.0010(3) 0.0199(3) 0.0040(3)
Cl(1) 0.0765(8) 0.1135(10) 0.0914(9) 0.0177(7) 0.0286(7) 0.0288(7)
P(1) 0.0927(11) 0.0917(11) 0.1031(12) -0.0022(8) 0.0328(10) -0.0062(9)
F(1) 0.404(9) 0.183(4) 0.119(3) -0.038(5) -0.079(4) 0.016(3)
F(2) 0.212(5) 0.193(4) 0.437(10) -0.048(4) 0.225(7) -0.068(5)
F(3) 0.198(4) 0.090(2) 0.201(3) -0.004(2) 0.094(3) -0.030(2)
F(4) 0.345(9) 0.186(4) 0.165(4) -0.007(4) 0.007(5) 0.015(3)
F(5) 0.176(4) 0.152(3) 0.438(9) -0.014(3) 0.193(6) -0.041(4)
F(6) 0.260(4) 0.087(2) 0.215(4) -0.035(2) 0.139(3) -0.030(2)
N(1) 0.072(3) 0.131(4) 0.092(3) 0.008(2) 0.037(2) -0.008(2)
N(2) 0.066(2) 0.082(2) 0.070(2) -0.003(2) 0.022(2) 0.001(2)
N(3) 0.113(3) 0.078(3) 0.106(3) 0.017(2) 0.045(3) 0.012(2)
N(4) 0.082(2) 0.085(3) 0.086(3) -0.000(2) 0.025(2) 0.020(2)
N(5) 0.055(2) 0.083(2) 0.059(2) -0.0001(19) 0.0138(18) 0.007(2)
N(6) 0.084(2) 0.099(3) 0.063(2) 0.004(2) 0.020(2) 0.007(2)
N(7) 0.086(3) 0.102(3) 0.073(3) -0.017(2) 0.010(2) -0.004(2)
N(8) 0.068(2) 0.071(2) 0.069(2) -0.002(2) 0.017(2) 0.005(2)
N(9) 0.069(2) 0.100(3) 0.078(2) 0.009(2) 0.023(2) 0.012(2)
C(1) 0.104(4) 0.069(3) 0.131(4) 0.011(2) 0.052(3) 0.002(3)
C(2) 0.061(3) 0.108(4) 0.075(3) -0.005(3) 0.020(2) -0.013(3)
C(3) 0.098(4) 0.110(4) 0.095(4) -0.009(3) 0.037(3) 0.012(3)
C(4) 0.072(3) 0.093(3) 0.076(3) -0.009(3) 0.033(2) -0.002(2)
C(5) 0.111(4) 0.089(4) 0.096(4) -0.005(3) 0.040(3) 0.011(3)
C(6) 0.271(11) 0.117(6) 0.172(7) -0.048(6) 0.122(8) -0.022(5)
C(7) 0.223(10) 0.147(8) 0.261(11) 0.034(6) 0.085(9) 0.099(7)
C(8) 0.107(4) 0.125(4) 0.078(3) -0.008(3) 0.014(3) 0.022(3)
C(9) 0.064(3) 0.083(3) 0.072(3) 0.006(2) 0.022(2) 0.004(2)
C(10) 0.079(3) 0.091(4) 0.095(4) -0.011(3) 0.016(3) 0.000(3)
C(11) 0.059(2) 0.081(3) 0.074(3) -0.001(2) 0.024(2) -0.006(2)
C(12) 0.073(3) 0.097(4) 0.074(3) -0.002(3) 0.020(2) -0.007(3)
C(13) 0.165(6) 0.160(6) 0.059(3) 0.009(4) 0.009(3) 0.017(4)
C(14) 0.89(3) 0.251(12) 0.079(6) 0.222(16) 0.127(12) 0.037(7)
C(15) 0.073(3) 0.101(4) 0.112(4) 0.007(3) 0.014(3) -0.002(3)
C(16) 0.075(3) 0.068(3) 0.077(3) -0.010(2) 0.017(2) 0.006(2)
C(17) 0.095(4) 0.117(4) 0.076(3) -0.012(3) 0.023(3) -0.024(3)
C(18) 0.080(3) 0.081(3) 0.076(3) 0.006(2) 0.025(3) 0.002(2)
C(19) 0.089(4) 0.087(3) 0.092(4) 0.008(3) 0.038(3) -0.002(3)
C(20) 0.073(4) 0.166(6) 0.123(5) -0.005(4) 0.005(3) 0.013(4)
C(21) 0.079(5) 0.269(10) 0.177(7) -0.009(6) 0.030(4) -0.025(7)

loop_
_atom_type_symbol
_atom_type_description
_atom_type_scat_dispersion_real
_atom_type_scat_dispersion_imag
_atom_type_scat_source
C C 0.003 0.002
;
International Tables for Crystallography
(1992, Vol. C, Tables 4.2.6.8 and 6.1.1.4)
;
H H 0.000 0.000
;
International Tables for Crystallography
(1992, Vol. C, Table 6.1.1.4)
;
N N 0.006 0.003
;
International Tables for Crystallography
(1992, Vol. C, Tables 4.2.6.8 and 6.1.1.4)
;
P P 0.102 0.094
;
International Tables for Crystallography
(1992, Vol. C, Tables 4.2.6.8 and 6.1.1.4)
;
F F 0.017 0.010
;
International Tables for Crystallography
(1992, Vol. C, Tables 4.2.6.8 and 6.1.1.4)
;
Fe Fe 0.346 0.844
;
International Tables for Crystallography
(1992, Vol. C, Tables 4.2.6.8 and 6.1.1.4)
;
Cl Cl 0.148 0.159
;
International Tables for Crystallography
(1992, Vol. C, Tables 4.2.6.8 and 6.1.1.4)
;

loop_
_geom_angle_atom_site_label_1
_geom_angle_atom_site_label_2
_geom_angle_atom_site_label_3
_geom_angle
_geom_angle_publ_flag
N(2) Fe(1) N(3) 76.34(18) yes
N(2) Fe(1) N(5) 99.88(15) yes
N(2) Fe(1) N(6) 90.89(15) yes
N(2) Fe(1) N(8) 93.58(15) yes
N(2) Fe(1) N(9) 165.51(15) yes
N(3) Fe(1) N(5) 172.06(15) yes
N(3) Fe(1) N(6) 95.84(16) yes
N(3) Fe(1) N(8) 90.95(15) yes
N(3) Fe(1) N(9) 92.37(18) yes
N(5) Fe(1) N(6) 77.11(15) yes
N(5) Fe(1) N(8) 96.30(13) yes
N(5) Fe(1) N(9) 92.40(16) yes
N(6) Fe(1) N(8) 172.60(17) yes
N(6) Fe(1) N(9) 99.40(15) yes
N(8) Fe(1) N(9) 77.33(15) yes
F(1) P(1) F(2) 97.8(4) yes
F(1) P(1) F(3) 89.2(2) yes
F(1) P(1) F(4) 177.2(4) yes
F(1) P(1) F(5) 88.4(4) yes
F(1) P(1) F(6) 90.3(2) yes
F(2) P(1) F(3) 91.5(2) yes
F(2) P(1) F(4) 84.4(4) yes
F(2) P(1) F(5) 173.8(3) yes
F(2) P(1) F(6) 91.0(3) yes
F(3) P(1) F(4) 88.9(2) yes
F(3) P(1) F(5) 88.0(2) yes
F(3) P(1) F(6) 177.5(3) yes
F(4) P(1) F(5) 89.5(4) yes
F(4) P(1) F(6) 91.5(2) yes
F(5) P(1) F(6) 89.5(2) yes
C(2) N(1) C(3) 109.2(5) yes
Fe(1) N(2) C(2) 142.3(3) yes
Fe(1) N(2) C(4) 111.1(3) yes
C(2) N(2) C(4) 106.5(4) yes
Fe(1) N(3) C(5) 114.7(3) yes
Fe(1) N(3) C(6) 127.6(5) yes
C(5) N(3) C(6) 117.2(5) yes
C(9) N(4) C(10) 108.3(4) yes
Fe(1) N(5) C(9) 144.1(3) yes
Fe(1) N(5) C(11) 110.6(3) yes
C(9) N(5) C(11) 105.3(3) yes
Fe(1) N(6) C(12) 115.2(3) yes
Fe(1) N(6) C(13) 126.4(3) yes
C(12) N(6) C(13) 118.1(4) yes
C(16) N(7) C(17) 108.7(4) yes
Fe(1) N(8) C(16) 143.7(3) yes
Fe(1) N(8) C(18) 110.9(2) yes
C(16) N(8) C(18) 105.4(3) yes
Fe(1) N(9) C(19) 113.0(3) yes
Fe(1) N(9) C(20) 128.3(3) yes
C(19) N(9) C(20) 118.7(5) yes
N(1) C(2) N(2) 109.6(5) yes
N(1) C(2) C(1) 124.1(5) yes
N(2) C(2) C(1) 126.4(5) yes
N(1) C(3) C(4) 105.6(5) yes
N(2) C(4) C(3) 109.1(5) yes
N(2) C(4) C(5) 119.5(5) yes
C(3) C(4) C(5) 131.4(5) yes
N(3) C(5) C(4) 118.3(5) yes
N(3) C(6) C(7) 98.1(5) yes
N(4) C(9) N(5) 111.0(3) yes
N(4) C(9) C(8) 122.5(4) yes
N(5) C(9) C(8) 126.5(4) yes
N(4) C(10) C(11) 106.2(4) yes
N(5) C(11) C(10) 109.3(4) yes
N(5) C(11) C(12) 119.3(4) yes
C(10) C(11) C(12) 131.3(4) yes
N(6) C(12) C(11) 117.1(4) yes
N(6) C(13) C(14) 124.9(7) yes
N(7) C(16) N(8) 109.9(4) yes
N(7) C(16) C(15) 123.0(4) yes
N(8) C(16) C(15) 127.1(4) yes
N(7) C(17) C(18) 106.9(5) yes
N(8) C(18) C(17) 109.1(4) yes
N(8) C(18) C(19) 118.5(4) yes
C(17) C(18) C(19) 132.4(5) yes
N(9) C(19) C(18) 120.3(5) yes
N(9) C(20) C(21) 113.5(5) yes
C(2) N(1) H(1) 125.4 no
C(3) N(1) H(1) 125.4 no
C(9) N(4) H(2) 125.9 no
C(10) N(4) H(2) 125.9 no
C(16) N(7) H(3) 125.6 no
C(17) N(7) H(3) 125.6 no
C(2) C(1) H(4) 109.5 no
C(2) C(1) H(5) 109.5 no
C(2) C(1) H(6) 109.5 no
H(4) C(1) H(5) 109.5 no
H(4) C(1) H(6) 109.5 no
H(5) C(1) H(6) 109.5 no
N(1) C(3) H(7) 127.2 no
C(4) C(3) H(7) 127.2 no
N(3) C(5) H(8) 120.8 no
C(4) C(5) H(8) 120.9 no
N(3) C(6) H(9) 112.2 no
N(3) C(6) H(10) 112.2 no
C(7) C(6) H(9) 112.2 no
C(7) C(6) H(10) 112.2 no
H(9) C(6) H(10) 109.5 no
C(6) C(7) H(11) 109.5 no
C(6) C(7) H(12) 109.5 no
C(6) C(7) H(13) 109.5 no
H(11) C(7) H(12) 109.5 no
H(11) C(7) H(13) 109.5 no
H(12) C(7) H(13) 109.5 no
C(9) C(8) H(14) 109.5 no
C(9) C(8) H(15) 109.5 no
C(9) C(8) H(16) 109.5 no
H(14) C(8) H(15) 109.5 no
H(14) C(8) H(16) 109.5 no
H(15) C(8) H(16) 109.5 no
N(4) C(10) H(17) 126.9 no
C(11) C(10) H(17) 126.9 no
N(6) C(12) H(18) 121.4 no
C(11) C(12) H(18) 121.4 no
N(6) C(13) H(19) 105.5 no
N(6) C(13) H(20) 105.5 no
C(14) C(13) H(19) 105.5 no
C(14) C(13) H(20) 105.5 no
H(19) C(13) H(20) 109.5 no
C(13) C(14) H(21) 109.5 no
C(13) C(14) H(22) 109.5 no
C(13) C(14) H(23) 109.5 no
H(21) C(14) H(22) 109.5 no
H(21) C(14) H(23) 109.5 no
H(22) C(14) H(23) 109.5 no
C(16) C(15) H(24) 109.5 no
C(16) C(15) H(25) 109.5 no
C(16) C(15) H(26) 109.5 no
H(24) C(15) H(25) 109.5 no
H(24) C(15) H(26) 109.5 no
H(25) C(15) H(26) 109.5 no
N(7) C(17) H(27) 126.5 no
C(18) C(17) H(27) 126.5 no
N(9) C(19) H(28) 119.9 no
C(18) C(19) H(28) 119.9 no
N(9) C(20) H(29) 108.5 no
N(9) C(20) H(30) 108.4 no
C(21) C(20) H(29) 108.5 no
C(21) C(20) H(30) 108.5 no
H(29) C(20) H(30) 109.5 no
C(20) C(21) H(31) 109.5 no
C(20) C(21) H(32) 109.5 no
C(20) C(21) H(33) 109.5 no
H(31) C(21) H(32) 109.5 no
H(31) C(21) H(33) 109.5 no
H(32) C(21) H(33) 109.5 no

loop_
_geom_bond_atom_site_label_1
_geom_bond_atom_site_label_2
_geom_bond_distance
_geom_bond_publ_flag
Fe(1) N(2) 2.141(4) yes
Fe(1) N(3) 2.221(4) yes
Fe(1) N(5) 2.160(3) yes
Fe(1) N(6) 2.156(3) yes
Fe(1) N(8) 2.152(3) yes
Fe(1) N(9) 2.193(4) yes
P(1) F(1) 1.455(4) yes
P(1) F(2) 1.469(7) yes
P(1) F(3) 1.563(3) yes
P(1) F(4) 1.521(5) yes
P(1) F(5) 1.515(6) yes
P(1) F(6) 1.554(3) yes
N(1) C(2) 1.353(7) yes
N(1) C(3) 1.361(8) yes
N(2) C(2) 1.315(7) yes
N(2) C(4) 1.393(7) yes
N(3) C(5) 1.242(9) yes
N(3) C(6) 1.589(9) yes
N(4) C(9) 1.338(6) yes
N(4) C(10) 1.327(7) yes
N(5) C(9) 1.306(6) yes
N(5) C(11) 1.366(5) yes
N(6) C(12) 1.274(7) yes
N(6) C(13) 1.493(7) yes
N(7) C(16) 1.348(7) yes
N(7) C(17) 1.322(8) yes
N(8) C(16) 1.319(5) yes
N(8) C(18) 1.380(7) yes
N(9) C(19) 1.263(6) yes
N(9) C(20) 1.475(7) yes
C(1) C(2) 1.473(7) yes
C(3) C(4) 1.356(8) yes
C(4) C(5) 1.420(8) yes
C(6) C(7) 1.444(11) yes
C(8) C(9) 1.482(6) yes
C(10) C(11) 1.357(7) yes
C(11) C(12) 1.438(7) yes
C(13) C(14) 1.180(11) yes
C(15) C(16) 1.470(8) yes
C(17) C(18) 1.346(6) yes
C(18) C(19) 1.417(7) yes
C(20) C(21) 1.399(11) yes
N(1) H(1) 0.950 no
N(4) H(2) 0.950 no
N(7) H(3) 0.950 no
C(1) H(4) 0.950 no
C(1) H(5) 0.950 no
C(1) H(6) 0.950 no
C(3) H(7) 0.950 no
C(5) H(8) 0.950 no
C(6) H(9) 0.950 no
C(6) H(10) 0.950 no
C(7) H(11) 0.950 no
C(7) H(12) 0.950 no
C(7) H(13) 0.950 no
C(8) H(14) 0.950 no
C(8) H(15) 0.950 no
C(8) H(16) 0.950 no
C(10) H(17) 0.950 no
C(12) H(18) 0.950 no
C(13) H(19) 0.950 no
C(13) H(20) 0.950 no
C(14) H(21) 0.950 no
C(14) H(22) 0.950 no
C(14) H(23) 0.950 no
C(15) H(24) 0.950 no
C(15) H(25) 0.950 no
C(15) H(26) 0.950 no
C(17) H(27) 0.950 no
C(19) H(28) 0.950 no
C(20) H(29) 0.950 no
C(20) H(30) 0.950 no
C(21) H(31) 0.950 no
C(21) H(32) 0.950 no
C(21) H(33) 0.950 no

loop_
_geom_contact_atom_site_label_1
_geom_contact_atom_site_label_2
_geom_contact_distance
_geom_contact_site_symmetry_2
Cl(1) N(1) 3.109(5) .
Cl(1) N(4) 3.139(4) 3_665
Cl(1) N(7) 3.106(4) 4_555
Cl(1) C(12) 3.556(5) 1_455
F(1) C(19) 3.437(7) 4_555
F(1) C(20) 3.397(8) 2_755
F(3) C(12) 3.140(7) .
F(3) C(17) 3.324(8) 4_555
F(4) C(15) 3.506(7) 3_665
F(5) C(3) 3.398(8) 2_655
F(5) C(8) 3.451(6) 3_665
F(5) C(17) 3.271(8) 4_555
F(6) C(3) 3.442(8) 2_655
F(6) C(13) 3.528(8) 2_755
F(6) C(15) 3.529(6) 3_665
N(1) Cl(1) 3.109(5) .
N(1) N(7) 3.521(6) 4_555
N(4) Cl(1) 3.139(4) 3_665
N(7) Cl(1) 3.106(4) 4_554
N(7) N(1) 3.521(6) 4_554
C(3) F(5) 3.398(8) 2_645
C(3) F(6) 3.442(8) 2_645
C(8) F(5) 3.451(6) 3_665
C(12) Cl(1) 3.556(5) 1_655
C(12) F(3) 3.140(7) .
C(13) F(6) 3.528(8) 2_745
C(15) F(4) 3.506(7) 3_665
C(15) F(6) 3.529(6) 3_665
C(17) F(3) 3.324(8) 4_554
C(17) F(5) 3.271(8) 4_554
C(19) F(1) 3.437(7) 4_554
C(20) F(1) 3.397(8) 2_745
Cl(1) H(1) 2.172 .
Cl(1) H(2) 2.196 3_665
Cl(1) H(3) 2.174 4_555
Cl(1) H(10) 3.107 2_655
Cl(1) H(16) 3.363 3_665
Cl(1) H(17) 3.581 1_455
Cl(1) H(18) 3.010 1_455
P(1) H(7) 3.368 2_655
P(1) H(20) 3.577 2_755
P(1) H(24) 3.509 3_665
P(1) H(27) 3.307 4_555
F(1) H(7) 3.420 2_655
F(1) H(9) 3.242 2_755
F(1) H(27) 3.270 4_555
F(1) H(28) 2.634 4_555
F(1) H(29) 2.639 2_755
F(1) H(30) 3.360 2_755
F(2) H(9) 3.340 2_755
F(2) H(17) 3.119 .
F(2) H(18) 3.094 .
F(2) H(20) 2.958 2_755
F(3) H(5) 3.148 .
F(3) H(6) 3.366 .
F(3) H(18) 2.824 .
F(3) H(23) 2.749 .
F(3) H(27) 2.486 4_555
F(3) H(28) 3.105 4_555
F(4) H(4) 2.777 3_665
F(4) H(5) 3.204 .
F(4) H(6) 3.288 .
F(4) H(14) 2.955 3_665
F(4) H(17) 3.567 .
F(4) H(24) 2.565 3_665
F(5) H(7) 2.555 2_655
F(5) H(8) 3.115 2_655
F(5) H(14) 2.646 3_665
F(5) H(16) 3.498 3_665
F(5) H(27) 2.477 4_555
F(6) H(7) 2.527 2_655
F(6) H(20) 2.590 2_755
F(6) H(21) 3.316 2_755
F(6) H(24) 2.793 3_665
F(6) H(26) 3.485 3_665
F(6) H(29) 3.115 2_755
F(6) H(32) 3.351 2_755
N(1) H(3) 3.113 4_555
N(1) H(27) 3.505 4_555
N(1) H(32) 3.066 1_455
N(4) H(6) 3.157 3_665
N(4) H(17) 3.201 3_765
N(7) H(1) 3.210 4_554
N(7) H(10) 3.396 3_655
N(7) H(11) 3.016 3_655
N(8) H(11) 3.344 3_655
C(1) H(4) 3.440 3_665
C(1) H(5) 3.489 3_665
C(3) H(3) 3.570 4_555
C(3) H(32) 3.018 1_455
C(5) H(16) 3.248 4_555
C(7) H(11) 3.553 3_655
C(7) H(25) 3.595 3_655
C(7) H(26) 3.280 3_655
C(8) H(8) 3.570 4_554
C(8) H(22) 3.560 4_554
C(9) H(6) 3.460 3_665
C(10) H(2) 3.560 3_765
C(10) H(17) 3.249 3_765
C(14) H(26) 3.580 4_655
C(14) H(28) 3.351 4_555
C(14) H(31) 3.225 4_555
C(15) H(11) 3.100 3_655
C(15) H(12) 3.422 3_655
C(15) H(21) 3.423 4_454
C(15) H(31) 3.512 1_455
C(16) H(11) 2.841 3_655
C(17) H(8) 3.509 3_655
C(19) H(22) 3.322 4_554
C(19) H(23) 3.372 4_554
C(21) H(22) 3.475 4_554
H(1) Cl(1) 2.172 .
H(1) N(7) 3.210 4_555
H(1) H(2) 3.075 3_665
H(1) H(3) 2.587 4_555
H(1) H(27) 3.438 4_555
H(1) H(32) 2.909 1_455
H(2) Cl(1) 2.196 3_665
H(2) C(10) 3.560 3_765
H(2) H(1) 3.075 3_665
H(2) H(6) 2.962 3_665
H(2) H(17) 2.969 3_765
H(3) Cl(1) 2.174 4_554
H(3) N(1) 3.113 4_554
H(3) C(3) 3.570 4_554
H(3) H(1) 2.587 4_554
H(3) H(7) 3.519 4_554
H(3) H(10) 3.002 3_655
H(3) H(11) 3.225 3_655
